data_4110652
loop_
_publ_author_name
'Edward J. Stoebenau'
'Richard F. Jordan'

_publ_section_title
;
 Nonchelated d0 Zirconium-Alkoxide-Alkene Complexes
;
_journal_name_full 'Journal of the American Chemical Society'
_journal_page_first 8162
_journal_page_last 8175
_journal_paper_doi 10.1021/ja0575225
_journal_volume 128
_journal_year 2006
_chemical_formula_sum 'C37 H13 B Cl0.5 F20 O Zr'
_chemical_formula_weight 973.23
_chemical_name_systematic
; 
 ? 
;
_space_group_IT_number 2
_symmetry_space_group_name_Hall '-P 1'
_symmetry_space_group_name_H-M 'P -1'
_atom_sites_solution_hydrogens geom
_atom_sites_solution_primary direct
_atom_sites_solution_secondary difmap
_audit_creation_method SHELXL-97
_cell_angle_alpha 89.956(4)
_cell_angle_beta 85.384(4)
_cell_angle_gamma 87.814(4)
_cell_formula_units_Z 2
_cell_length_a 9.900(2)
_cell_length_b 12.250(3)
_cell_length_c 14.111(3)
_cell_measurement_temperature 100(2)
_cell_volume 1704.5(7)
_computing_structure_refinement 'SHELXL-97 (Sheldrick, 1997)'
_computing_structure_solution 'SHELXS-97 (Sheldrick, 1990)'
_diffrn_ambient_temperature 100(2)
_diffrn_measured_fraction_theta_full 0.987
_diffrn_measured_fraction_theta_max 0.987
_diffrn_radiation_monochromator graphite
_diffrn_radiation_source 'fine-focus sealed tube'
_diffrn_radiation_type MoK\a
_diffrn_radiation_wavelength 0.71073
_diffrn_reflns_av_R_equivalents 0.0208
_diffrn_reflns_av_sigmaI/netI 0.0459
_diffrn_reflns_limit_h_max 11
_diffrn_reflns_limit_h_min -11
_diffrn_reflns_limit_k_max 14
_diffrn_reflns_limit_k_min -14
_diffrn_reflns_limit_l_max 11
_diffrn_reflns_limit_l_min -16
_diffrn_reflns_number 10158
_diffrn_reflns_theta_full 25.03
_diffrn_reflns_theta_max 25.03
_diffrn_reflns_theta_min 2.20
_exptl_absorpt_coefficient_mu 0.506
_exptl_absorpt_correction_T_max 0.9418
_exptl_absorpt_correction_T_min 0.8233
_exptl_absorpt_correction_type multi-scan
_exptl_absorpt_process_details
;
absorption corrections were made based on correspondance of
equivalent intensities usingprogram SADABS (G. Sheldrick, Bruker 
Analytical X-ray Systems, Madison, WI)
;
_exptl_crystal_density_diffrn 1.896
_exptl_crystal_F_000 953
_exptl_crystal_size_max 0.40
_exptl_crystal_size_mid 0.12
_exptl_crystal_size_min 0.12
_refine_diff_density_max 1.417
_refine_diff_density_min -0.781
_refine_diff_density_rms 0.087
_refine_ls_extinction_method none
_refine_ls_goodness_of_fit_ref 1.053
_refine_ls_hydrogen_treatment constr
_refine_ls_matrix_type full
_refine_ls_number_parameters 555
_refine_ls_number_reflns 5955
_refine_ls_number_restraints 0
_refine_ls_restrained_S_all 1.053
_refine_ls_R_factor_all 0.0533
_refine_ls_R_factor_gt 0.0434
_refine_ls_shift/su_max 0.001
_refine_ls_shift/su_mean 0.000
_refine_ls_structure_factor_coef Fsqd
_refine_ls_weighting_details 'calc w=1/[\s^2^(Fo^2^)+(0.0497P)^2^+1.5590P] where P=(Fo^2^+2Fc^2^)/3'
_refine_ls_weighting_scheme calc
_refine_ls_wR_factor_gt 0.1001
_refine_ls_wR_factor_ref 0.1037
_reflns_number_gt 5006
_reflns_number_total 5955
_reflns_threshold_expression >2sigma(I)
_cod_data_source_file ja0575225si20051103_045559.cif
_cod_data_source_block stoeb01s
_cod_original_formula_sum 'C37 H13 B Cl0.50 F20 O Zr'
_cod_database_code 4110652

loop_
_symmetry_equiv_pos_as_xyz
'x, y, z'
'-x, -y, -z'

loop_
_atom_site_label
_atom_site_type_symbol
_atom_site_fract_x
_atom_site_fract_y
_atom_site_fract_z
_atom_site_U_iso_or_equiv
_atom_site_adp_type
_atom_site_occupancy
_atom_site_symmetry_multiplicity
_atom_site_calc_flag
_atom_site_refinement_flags
B1 B 0.2018(4) 0.9680(3) 0.2645(3) 0.0176(8) Uani 1 1 d .
C1 C 0.3886(4) 0.5676(3) 0.6974(3) 0.0231(8) Uani 1 1 d .
H1 H 0.2941 0.5697 0.6770 0.028 Uiso 1 1 calc R
C2 C 0.4708(4) 0.6579(3) 0.7044(3) 0.0231(8) Uani 1 1 d .
H2 H 0.4443 0.7353 0.6899 0.028 Uiso 1 1 calc R
C3 C 0.5877(4) 0.6232(3) 0.7480(3) 0.0235(8) Uani 1 1 d .
H3 H 0.6574 0.6720 0.7706 0.028 Uiso 1 1 calc R
C4 C 0.5788(4) 0.5103(3) 0.7673(3) 0.0254(9) Uani 1 1 d .
H4 H 0.6407 0.4660 0.8063 0.030 Uiso 1 1 calc R
C5 C 0.4562(4) 0.4765(3) 0.7365(3) 0.0256(9) Uani 1 1 d .
H5 H 0.4169 0.4033 0.7487 0.031 Uiso 1 1 calc R
C6 C 0.8298(4) 0.6046(3) 0.5552(3) 0.0246(9) Uani 1 1 d .
H6 H 0.8491 0.6841 0.5518 0.030 Uiso 1 1 calc R
C7 C 0.8078(3) 0.5373(3) 0.4767(3) 0.0210(8) Uani 1 1 d .
H7 H 0.8086 0.5612 0.4089 0.025 Uiso 1 1 calc R
C8 C 0.8039(3) 0.4290(3) 0.5091(3) 0.0208(8) Uani 1 1 d .
H8 H 0.8017 0.3625 0.4682 0.025 Uiso 1 1 calc R
C9 C 0.8228(4) 0.4295(3) 0.6079(3) 0.0233(8) Uani 1 1 d .
H9 H 0.8375 0.3634 0.6480 0.028 Uiso 1 1 calc R
C10 C 0.8416(4) 0.5377(3) 0.6348(3) 0.0258(9) Uani 1 1 d .
H10 H 0.8703 0.5616 0.6977 0.031 Uiso 1 1 calc R
C11 C 0.3535(3) 0.9584(3) 0.2061(2) 0.0171(7) Uani 1 1 d .
C12 C 0.4190(4) 1.0386(3) 0.1524(3) 0.0217(8) Uani 1 1 d .
C13 C 0.5523(4) 1.0303(3) 0.1154(3) 0.0265(9) Uani 1 1 d .
C14 C 0.6297(4) 0.9365(3) 0.1302(3) 0.0258(9) Uani 1 1 d .
C15 C 0.5696(4) 0.8542(3) 0.1815(3) 0.0210(8) Uani 1 1 d .
C16 C 0.4381(3) 0.8670(3) 0.2188(2) 0.0178(7) Uani 1 1 d .
C17 C 0.1062(3) 1.0716(3) 0.2300(3) 0.0183(8) Uani 1 1 d .
C18 C 0.0409(4) 1.1534(3) 0.2872(3) 0.0196(8) Uani 1 1 d .
C19 C -0.0340(4) 1.2399(3) 0.2508(3) 0.0229(8) Uani 1 1 d .
C20 C -0.0499(4) 1.2466(3) 0.1564(3) 0.0284(9) Uani 1 1 d .
C21 C 0.0098(4) 1.1657(3) 0.0958(3) 0.0275(9) Uani 1 1 d .
C22 C 0.0842(4) 1.0815(3) 0.1354(3) 0.0240(8) Uani 1 1 d .
C23 C 0.2423(3) 0.9808(3) 0.3754(2) 0.0156(7) Uani 1 1 d .
C24 C 0.3077(3) 1.0737(3) 0.4011(3) 0.0195(8) Uani 1 1 d .
C25 C 0.3554(4) 1.0910(3) 0.4884(3) 0.0199(8) Uani 1 1 d .
C26 C 0.3409(4) 1.0125(3) 0.5578(3) 0.0213(8) Uani 1 1 d .
C27 C 0.2799(4) 0.9177(3) 0.5364(3) 0.0202(8) Uani 1 1 d .
C28 C 0.2334(3) 0.9043(3) 0.4480(3) 0.0176(7) Uani 1 1 d .
C29 C 0.1091(3) 0.8606(3) 0.2491(2) 0.0166(7) Uani 1 1 d .
C30 C 0.1322(3) 0.7783(3) 0.1811(2) 0.0177(7) Uani 1 1 d .
C31 C 0.0487(4) 0.6910(3) 0.1745(3) 0.0201(8) Uani 1 1 d .
C32 C -0.0649(4) 0.6831(3) 0.2350(3) 0.0191(8) Uani 1 1 d .
C33 C -0.0964(3) 0.7646(3) 0.3020(3) 0.0177(7) Uani 1 1 d .
C34 C -0.0111(3) 0.8499(3) 0.3062(2) 0.0171(7) Uani 1 1 d .
C35 C 0.6199(6) 0.5599(7) 0.0056(4) 0.082(2) Uani 1 1 d .
C36 C 0.6153(6) 0.4399(5) 0.0105(3) 0.0541(15) Uani 1 1 d .
H36 H 0.6974 0.3992 0.0179 0.065 Uiso 1 1 calc R
C37 C 0.5005(7) 0.3848(5) 0.0048(4) 0.0661(17) Uani 1 1 d .
H37 H 0.5035 0.3073 0.0082 0.079 Uiso 1 1 calc R
Cl1 Cl 0.7554(5) 0.6236(3) 0.0030(2) 0.110(2) Uani 0.502(6) 1 d P
F1 F 0.3906(2) 0.78334(15) 0.27456(15) 0.0222(5) Uani 1 1 d .
F2 F 0.6444(2) 0.76277(17) 0.19860(16) 0.0300(5) Uani 1 1 d .
F3 F 0.7605(2) 0.92794(19) 0.09850(18) 0.0412(6) Uani 1 1 d .
F4 F 0.6080(2) 1.11387(18) 0.06586(18) 0.0395(6) Uani 1 1 d .
F5 F 0.3532(2) 1.13525(16) 0.13422(16) 0.0285(5) Uani 1 1 d .
F6 F 0.1396(2) 1.00462(17) 0.07384(15) 0.0298(5) Uani 1 1 d .
F7 F -0.0037(3) 1.17160(19) 0.00283(16) 0.0399(6) Uani 1 1 d .
F8 F -0.1216(3) 1.33062(18) 0.12095(17) 0.0404(6) Uani 1 1 d .
F9 F -0.0917(2) 1.31868(16) 0.31037(16) 0.0286(5) Uani 1 1 d .
F10 F 0.0465(2) 1.15415(15) 0.38262(14) 0.0218(5) Uani 1 1 d .
F11 F 0.3285(2) 1.15498(15) 0.33694(15) 0.0235(5) Uani 1 1 d .
F12 F 0.4198(2) 1.18375(16) 0.50581(16) 0.0274(5) Uani 1 1 d .
F13 F 0.3867(2) 1.02694(18) 0.64343(15) 0.0312(5) Uani 1 1 d .
F14 F 0.2675(2) 0.83827(16) 0.60213(15) 0.0274(5) Uani 1 1 d .
F15 F 0.1767(2) 0.80666(15) 0.43498(15) 0.0238(5) Uani 1 1 d .
F16 F 0.2408(2) 0.77875(15) 0.11686(14) 0.0223(5) Uani 1 1 d .
F17 F 0.0805(2) 0.61225(16) 0.10849(15) 0.0286(5) Uani 1 1 d .
F18 F -0.1454(2) 0.59715(16) 0.23132(16) 0.0268(5) Uani 1 1 d .
F19 F -0.2078(2) 0.75818(15) 0.36272(15) 0.0241(5) Uani 1 1 d .
F20 F -0.0472(2) 0.92658(15) 0.37404(14) 0.0226(5) Uani 1 1 d .
H11 H 0.514(4) 0.653(3) 0.447(3) 0.024(12) Uiso 1 1 d .
O1 O 0.5021(2) 0.5996(2) 0.47500(18) 0.0194(6) Uani 1 1 d .
Zr1 Zr 0.60180(3) 0.52759(3) 0.59196(2) 0.01673(11) Uani 1 1 d .

loop_
_atom_site_aniso_label
_atom_site_aniso_U_11
_atom_site_aniso_U_22
_atom_site_aniso_U_33
_atom_site_aniso_U_23
_atom_site_aniso_U_13
_atom_site_aniso_U_12
B1 0.023(2) 0.0133(18) 0.017(2) 0.0010(15) -0.0020(17) 0.0014(16)
C1 0.0186(19) 0.0255(19) 0.024(2) -0.0028(16) 0.0063(16) 0.0026(15)
C2 0.028(2) 0.0199(18) 0.019(2) -0.0036(15) 0.0052(16) 0.0058(15)
C3 0.028(2) 0.0237(19) 0.019(2) -0.0047(15) 0.0003(16) -0.0019(15)
C4 0.030(2) 0.0251(19) 0.020(2) 0.0020(16) -0.0012(17) 0.0077(16)
C5 0.029(2) 0.0234(19) 0.023(2) 0.0000(16) 0.0076(17) -0.0026(16)
C6 0.0185(19) 0.0218(18) 0.033(2) -0.0031(16) 0.0011(17) -0.0014(15)
C7 0.0133(18) 0.0216(18) 0.027(2) 0.0007(15) 0.0054(16) 0.0027(14)
C8 0.0173(18) 0.0182(17) 0.026(2) -0.0005(15) 0.0000(16) 0.0068(14)
C9 0.0204(19) 0.0243(19) 0.025(2) 0.0026(16) -0.0052(16) 0.0066(15)
C10 0.0181(19) 0.031(2) 0.029(2) -0.0074(17) -0.0044(17) 0.0027(15)
C11 0.0203(19) 0.0160(16) 0.0151(19) -0.0021(14) -0.0027(15) 0.0017(14)
C12 0.026(2) 0.0161(17) 0.022(2) 0.0015(14) 0.0010(16) 0.0064(15)
C13 0.034(2) 0.0203(18) 0.024(2) 0.0056(16) 0.0056(18) -0.0048(16)
C14 0.020(2) 0.031(2) 0.025(2) -0.0008(17) 0.0058(17) 0.0023(16)
C15 0.0220(19) 0.0198(17) 0.021(2) -0.0020(15) -0.0032(16) 0.0081(15)
C16 0.0187(18) 0.0179(17) 0.0165(19) 0.0003(14) 0.0011(15) -0.0022(14)
C17 0.0178(18) 0.0152(16) 0.022(2) 0.0023(14) 0.0001(15) 0.0012(14)
C18 0.0189(18) 0.0169(17) 0.023(2) 0.0015(14) -0.0007(16) 0.0015(14)
C19 0.021(2) 0.0188(18) 0.028(2) -0.0015(15) 0.0022(17) 0.0054(15)
C20 0.028(2) 0.0233(19) 0.034(2) 0.0076(17) -0.0054(18) 0.0091(16)
C21 0.032(2) 0.028(2) 0.023(2) 0.0045(16) -0.0058(18) 0.0063(17)
C22 0.027(2) 0.0213(18) 0.023(2) -0.0034(16) -0.0015(17) 0.0030(15)
C23 0.0130(17) 0.0148(16) 0.0183(19) 0.0003(14) 0.0015(14) 0.0045(13)
C24 0.0166(18) 0.0163(17) 0.024(2) 0.0012(15) 0.0034(16) 0.0035(14)
C25 0.0182(19) 0.0169(17) 0.024(2) -0.0063(15) 0.0005(16) 0.0007(14)
C26 0.0160(18) 0.0280(19) 0.019(2) -0.0071(16) -0.0023(15) 0.0066(15)
C27 0.0176(18) 0.0197(17) 0.022(2) 0.0044(15) 0.0023(16) 0.0057(14)
C28 0.0152(17) 0.0141(16) 0.023(2) -0.0032(14) -0.0004(15) 0.0025(13)
C29 0.0179(18) 0.0145(16) 0.0172(19) 0.0028(14) -0.0027(15) 0.0042(13)
C30 0.0157(18) 0.0196(17) 0.0168(19) 0.0016(14) 0.0016(15) 0.0052(14)
C31 0.026(2) 0.0156(17) 0.018(2) -0.0067(14) -0.0032(16) 0.0047(14)
C32 0.0184(19) 0.0147(16) 0.024(2) 0.0026(14) -0.0040(16) 0.0016(14)
C33 0.0151(18) 0.0176(17) 0.020(2) 0.0030(14) 0.0006(15) 0.0052(13)
C34 0.0201(19) 0.0126(16) 0.0182(19) -0.0033(14) -0.0025(15) 0.0070(13)
C35 0.059(4) 0.164(7) 0.017(3) -0.003(3) 0.010(3) 0.031(4)
C36 0.066(4) 0.065(3) 0.027(3) 0.005(2) 0.003(3) 0.045(3)
C37 0.080(5) 0.081(4) 0.032(3) 0.003(3) 0.010(3) 0.026(4)
Cl1 0.181(5) 0.100(3) 0.050(2) -0.0152(19) 0.005(2) -0.056(3)
F1 0.0229(11) 0.0156(10) 0.0274(12) 0.0057(8) 0.0013(9) 0.0030(8)
F2 0.0223(12) 0.0252(11) 0.0411(14) 0.0058(10) 0.0017(10) 0.0090(9)
F3 0.0237(13) 0.0463(14) 0.0503(17) 0.0144(12) 0.0139(12) 0.0052(11)
F4 0.0336(13) 0.0353(13) 0.0469(16) 0.0179(11) 0.0126(12) -0.0005(10)
F5 0.0310(12) 0.0170(10) 0.0355(13) 0.0088(9) 0.0059(10) 0.0049(9)
F6 0.0408(13) 0.0288(11) 0.0189(12) -0.0028(9) -0.0027(10) 0.0121(10)
F7 0.0549(16) 0.0426(14) 0.0218(13) 0.0049(10) -0.0088(11) 0.0177(12)
F8 0.0480(15) 0.0344(13) 0.0379(15) 0.0091(11) -0.0090(12) 0.0223(11)
F9 0.0290(12) 0.0194(10) 0.0361(14) -0.0024(9) 0.0002(10) 0.0113(9)
F10 0.0248(11) 0.0216(10) 0.0184(11) -0.0013(8) -0.0016(9) 0.0059(8)
F11 0.0265(11) 0.0150(10) 0.0285(12) 0.0033(9) 0.0010(9) -0.0017(8)
F12 0.0250(12) 0.0202(10) 0.0371(14) -0.0090(9) -0.0004(10) -0.0057(9)
F13 0.0301(12) 0.0413(13) 0.0228(13) -0.0072(10) -0.0078(10) 0.0023(10)
F14 0.0322(12) 0.0288(11) 0.0213(12) 0.0076(9) -0.0043(10) 0.0008(9)
F15 0.0324(12) 0.0142(10) 0.0252(12) 0.0033(8) -0.0049(10) -0.0021(9)
F16 0.0219(11) 0.0229(10) 0.0209(12) -0.0042(9) 0.0044(9) 0.0008(8)
F17 0.0316(12) 0.0227(11) 0.0304(13) -0.0121(9) 0.0038(10) -0.0012(9)
F18 0.0245(12) 0.0199(10) 0.0360(14) -0.0036(9) -0.0004(10) -0.0048(9)
F19 0.0198(11) 0.0217(10) 0.0292(13) 0.0007(9) 0.0065(9) 0.0005(8)
F20 0.0236(11) 0.0180(10) 0.0249(12) -0.0054(9) 0.0048(9) 0.0030(8)
O1 0.0213(14) 0.0153(13) 0.0221(15) 0.0014(11) -0.0042(11) -0.0007(10)
Zr1 0.01699(19) 0.01355(17) 0.0194(2) -0.00080(13) -0.00091(14) 0.00185(12)

loop_
_atom_type_symbol
_atom_type_description
_atom_type_scat_dispersion_real
_atom_type_scat_dispersion_imag
_atom_type_scat_source
C C 0.0033 0.0016 'International Tables Vol C Tables 4.2.6.8 and 6.1.1.4'
H H 0.0000 0.0000 'International Tables Vol C Tables 4.2.6.8 and 6.1.1.4'
B B 0.0013 0.0007 'International Tables Vol C Tables 4.2.6.8 and 6.1.1.4'
F F 0.0171 0.0103 'International Tables Vol C Tables 4.2.6.8 and 6.1.1.4'
Cl Cl 0.1484 0.1585 'International Tables Vol C Tables 4.2.6.8 and 6.1.1.4'
Zr Zr -2.9673 0.5597 'International Tables Vol C Tables 4.2.6.8 and 6.1.1.4'
O O 0.0106 0.0060 'International Tables Vol C Tables 4.2.6.8 and 6.1.1.4'

loop_
_geom_angle_atom_site_label_1
_geom_angle_atom_site_label_2
_geom_angle_atom_site_label_3
_geom_angle
_geom_angle_site_symmetry_1
_geom_angle_site_symmetry_3
C17 B1 C11 113.5(3) . .
C17 B1 C23 112.9(3) . .
C11 B1 C23 101.3(3) . .
C17 B1 C29 103.5(3) . .
C11 B1 C29 113.2(3) . .
C23 B1 C29 112.9(3) . .
C2 C1 C5 107.6(3) . .
C2 C1 Zr1 73.2(2) . .
C5 C1 Zr1 72.8(2) . .
C3 C2 C1 108.2(3) . .
C3 C2 Zr1 73.0(2) . .
C1 C2 Zr1 74.2(2) . .
C2 C3 C4 108.0(3) . .
C2 C3 Zr1 74.2(2) . .
C4 C3 Zr1 73.0(2) . .
C5 C4 C3 107.7(3) . .
C5 C4 Zr1 74.3(2) . .
C3 C4 Zr1 73.8(2) . .
C4 C5 C1 108.4(3) . .
C4 C5 Zr1 72.9(2) . .
C1 C5 Zr1 74.4(2) . .
C10 C6 C7 108.2(3) . .
C10 C6 Zr1 74.1(2) . .
C7 C6 Zr1 74.1(2) . .
C8 C7 C6 107.7(3) . .
C8 C7 Zr1 73.5(2) . .
C6 C7 Zr1 73.0(2) . .
C7 C8 C9 107.9(3) . .
C7 C8 Zr1 73.99(19) . .
C9 C8 Zr1 72.6(2) . .
C10 C9 C8 107.8(3) . .
C10 C9 Zr1 74.5(2) . .
C8 C9 Zr1 74.3(2) . .
C6 C10 C9 108.3(3) . .
C6 C10 Zr1 73.4(2) . .
C9 C10 Zr1 72.8(2) . .
C12 C11 C16 112.2(3) . .
C12 C11 B1 127.6(3) . .
C16 C11 B1 119.6(3) . .
F5 C12 C13 114.6(3) . .
F5 C12 C11 120.7(3) . .
C13 C12 C11 124.7(3) . .
F4 C13 C12 120.3(3) . .
F4 C13 C14 119.9(3) . .
C12 C13 C14 119.8(3) . .
F3 C14 C15 120.9(3) . .
F3 C14 C13 121.1(3) . .
C15 C14 C13 117.9(3) . .
F2 C15 C14 118.8(3) . .
F2 C15 C16 120.8(3) . .
C14 C15 C16 120.3(3) . .
F1 C16 C15 115.7(3) . .
F1 C16 C11 119.2(3) . .
C15 C16 C11 125.1(3) . .
C22 C17 C18 113.8(3) . .
C22 C17 B1 119.2(3) . .
C18 C17 B1 127.1(3) . .
F10 C18 C19 115.2(3) . .
F10 C18 C17 122.0(3) . .
C19 C18 C17 122.8(3) . .
C20 C19 F9 119.5(3) . .
C20 C19 C18 120.7(3) . .
F9 C19 C18 119.8(3) . .
F8 C20 C19 120.9(3) . .
F8 C20 C21 119.9(4) . .
C19 C20 C21 119.2(3) . .
F7 C21 C22 122.1(3) . .
F7 C21 C20 120.0(3) . .
C22 C21 C20 117.9(4) . .
F6 C22 C17 118.7(3) . .
F6 C22 C21 115.7(3) . .
C17 C22 C21 125.5(3) . .
C28 C23 C24 112.0(3) . .
C28 C23 B1 128.4(3) . .
C24 C23 B1 119.1(3) . .
F11 C24 C25 115.4(3) . .
F11 C24 C23 119.5(3) . .
C25 C24 C23 125.1(3) . .
F12 C25 C24 120.5(3) . .
F12 C25 C26 119.7(3) . .
C24 C25 C26 119.8(3) . .
F13 C26 C27 120.7(3) . .
F13 C26 C25 121.1(3) . .
C27 C26 C25 118.2(3) . .
F14 C27 C26 119.4(3) . .
F14 C27 C28 120.7(3) . .
C26 C27 C28 119.9(3) . .
F15 C28 C27 114.4(3) . .
F15 C28 C23 120.5(3) . .
C27 C28 C23 125.1(3) . .
C30 C29 C34 113.1(3) . .
C30 C29 B1 127.9(3) . .
C34 C29 B1 118.9(3) . .
F16 C30 C31 115.4(3) . .
F16 C30 C29 121.1(3) . .
C31 C30 C29 123.6(3) . .
F17 C31 C32 119.7(3) . .
F17 C31 C30 120.0(3) . .
C32 C31 C30 120.3(3) . .
F18 C32 C31 121.1(3) . .
F18 C32 C33 119.9(3) . .
C31 C32 C33 119.0(3) . .
F19 C33 C34 121.2(3) . .
F19 C33 C32 119.9(3) . .
C34 C33 C32 118.9(3) . .
F20 C34 C33 116.0(3) . .
F20 C34 C29 119.0(3) . .
C33 C34 C29 125.0(3) . .
C37 C35 C36 116.3(6) 2_665 .
C37 C35 Cl1 120.0(7) 2_665 .
C36 C35 Cl1 123.5(5) . .
C37 C36 C35 123.5(5) . .
C36 C37 C35 120.2(6) . 2_665
Zr1 O1 Zr1 107.96(11) 2_666 .
O1 Zr1 O1 72.04(11) 2_666 .
O1 Zr1 C4 111.32(11) 2_666 .
O1 Zr1 C4 141.89(11) . .
O1 Zr1 C9 99.21(11) 2_666 .
O1 Zr1 C9 134.80(11) . .
C4 Zr1 C9 83.12(12) . .
O1 Zr1 C3 137.79(11) 2_666 .
O1 Zr1 C3 119.78(11) . .
C4 Zr1 C3 33.11(12) . .
C9 Zr1 C3 96.80(12) . .
O1 Zr1 C5 83.81(11) 2_666 .
O1 Zr1 C5 117.48(12) . .
C4 Zr1 C5 32.71(13) . .
C9 Zr1 C5 104.96(13) . .
C3 Zr1 C5 54.30(12) . .
O1 Zr1 C6 131.96(11) 2_666 .
O1 Zr1 C6 98.10(11) . .
C4 Zr1 C6 104.64(13) . .
C9 Zr1 C6 54.32(12) . .
C3 Zr1 C6 88.61(12) . .
C5 Zr1 C6 137.32(13) . .
O1 Zr1 C2 119.67(11) 2_666 .
O1 Zr1 C2 89.88(11) . .
C4 Zr1 C2 54.54(12) . .
C9 Zr1 C2 129.52(13) . .
C3 Zr1 C2 32.73(12) . .
C5 Zr1 C2 54.17(12) . .
C6 Zr1 C2 106.86(12) . .
O1 Zr1 C10 131.53(11) 2_666 .
O1 Zr1 C10 130.59(12) . .
C4 Zr1 C10 77.21(13) . .
C9 Zr1 C10 32.68(12) . .
C3 Zr1 C10 74.48(13) . .
C5 Zr1 C10 108.78(13) . .
C6 Zr1 C10 32.53(13) . .
C2 Zr1 C10 104.24(13) . .
O1 Zr1 C8 81.43(11) 2_666 .
O1 Zr1 C8 102.48(11) . .
C4 Zr1 C8 115.62(12) . .
C9 Zr1 C8 33.14(12) . .
C3 Zr1 C8 127.73(13) . .
C5 Zr1 C8 130.20(12) . .
C6 Zr1 C8 54.22(12) . .
C2 Zr1 C8 158.31(12) . .
C10 Zr1 C8 54.24(12) . .
O1 Zr1 C7 99.46(11) 2_666 .
O1 Zr1 C7 82.62(11) . .
C4 Zr1 C7 131.19(13) . .
C9 Zr1 C7 54.47(12) . .
C3 Zr1 C7 121.46(12) . .
C5 Zr1 C7 159.40(13) . .
C6 Zr1 C7 32.88(12) . .
C2 Zr1 C7 135.60(12) . .
C10 Zr1 C7 54.16(13) . .
C8 Zr1 C7 32.52(11) . .
O1 Zr1 C1 88.50(11) 2_666 .
O1 Zr1 C1 88.60(11) . .
C4 Zr1 C1 54.41(13) . .
C9 Zr1 C1 136.27(13) . .
C3 Zr1 C1 54.18(12) . .
C5 Zr1 C1 32.77(12) . .
C6 Zr1 C1 139.16(12) . .
C2 Zr1 C1 32.55(12) . .
C10 Zr1 C1 127.48(13) . .
C8 Zr1 C1 161.81(11) . .
C7 Zr1 C1 165.67(11) . .

loop_
_geom_bond_atom_site_label_1
_geom_bond_atom_site_label_2
_geom_bond_distance
_geom_bond_site_symmetry_2
B1 C17 1.651(5) .
B1 C11 1.654(5) .
B1 C23 1.654(5) .
B1 C29 1.657(5) .
C1 C2 1.406(5) .
C1 C5 1.413(5) .
C1 Zr1 2.515(3) .
C2 C3 1.406(5) .
C2 Zr1 2.502(3) .
C3 C4 1.415(5) .
C3 Zr1 2.487(4) .
C4 C5 1.400(6) .
C4 Zr1 2.477(4) .
C5 Zr1 2.494(4) .
C6 C10 1.400(5) .
C6 C7 1.417(5) .
C6 Zr1 2.495(4) .
C7 C8 1.404(5) .
C7 Zr1 2.510(3) .
C8 C9 1.422(5) .
C8 Zr1 2.504(3) .
C9 C10 1.403(5) .
C9 Zr1 2.482(3) .
C10 Zr1 2.504(4) .
C11 C12 1.388(5) .
C11 C16 1.393(5) .
C12 F5 1.363(4) .
C12 C13 1.381(5) .
C13 F4 1.349(4) .
C13 C14 1.381(5) .
C14 F3 1.336(4) .
C14 C15 1.367(5) .
C15 F2 1.351(4) .
C15 C16 1.368(5) .
C16 F1 1.366(4) .
C17 C22 1.374(5) .
C17 C18 1.393(5) .
C18 F10 1.352(4) .
C18 C19 1.392(5) .
C19 C20 1.355(6) .
C19 F9 1.359(4) .
C20 F8 1.347(4) .
C20 C21 1.392(5) .
C21 F7 1.331(4) .
C21 C22 1.388(5) .
C22 F6 1.352(4) .
C23 C28 1.388(5) .
C23 C24 1.393(5) .
C24 F11 1.356(4) .
C24 C25 1.374(5) .
C25 F12 1.356(4) .
C25 C26 1.375(5) .
C26 F13 1.339(4) .
C26 C27 1.374(5) .
C27 F14 1.345(4) .
C27 C28 1.375(5) .
C28 F15 1.360(4) .
C29 C30 1.392(5) .
C29 C34 1.393(5) .
C30 F16 1.350(4) .
C30 C31 1.384(5) .
C31 F17 1.352(4) .
C31 C32 1.363(5) .
C32 F18 1.348(4) .
C32 C33 1.385(5) .
C33 F19 1.346(4) .
C33 C34 1.372(5) .
C34 F20 1.359(4) .
C35 C37 1.367(8) 2_665
C35 C36 1.473(9) .
C35 Cl1 1.575(8) .
C36 C37 1.353(8) .
C37 C35 1.367(8) 2_665
O1 Zr1 2.158(2) 2_666
O1 Zr1 2.161(3) .
Zr1 O1 2.158(2) 2_666

loop_
_geom_torsion_atom_site_label_1
_geom_torsion_atom_site_label_2
_geom_torsion_atom_site_label_3
_geom_torsion_atom_site_label_4
_geom_torsion
_geom_torsion_site_symmetry_1
_geom_torsion_site_symmetry_4
C5 C1 C2 C3 -0.5(4) . .
Zr1 C1 C2 C3 -65.7(2) . .
C5 C1 C2 Zr1 65.2(3) . .
C1 C2 C3 C4 0.7(4) . .
Zr1 C2 C3 C4 -65.8(3) . .
C1 C2 C3 Zr1 66.5(2) . .
C2 C3 C4 C5 -0.6(4) . .
Zr1 C3 C4 C5 -67.2(3) . .
C2 C3 C4 Zr1 66.6(3) . .
C3 C4 C5 C1 0.3(4) . .
Zr1 C4 C5 C1 -66.5(3) . .
C3 C4 C5 Zr1 66.9(3) . .
C2 C1 C5 C4 0.1(4) . .
Zr1 C1 C5 C4 65.5(3) . .
C2 C1 C5 Zr1 -65.5(2) . .
C10 C6 C7 C8 1.0(4) . .
Zr1 C6 C7 C8 -65.8(2) . .
C10 C6 C7 Zr1 66.8(3) . .
C6 C7 C8 C9 0.3(4) . .
Zr1 C7 C8 C9 -65.2(2) . .
C6 C7 C8 Zr1 65.5(2) . .
C7 C8 C9 C10 -1.5(4) . .
Zr1 C8 C9 C10 -67.6(3) . .
C7 C8 C9 Zr1 66.1(2) . .
C7 C6 C10 C9 -1.9(4) . .
Zr1 C6 C10 C9 64.9(3) . .
C7 C6 C10 Zr1 -66.8(2) . .
C8 C9 C10 C6 2.1(4) . .
Zr1 C9 C10 C6 -65.3(3) . .
C8 C9 C10 Zr1 67.4(2) . .
C17 B1 C11 C12 17.7(5) . .
C23 B1 C11 C12 -103.6(4) . .
C29 B1 C11 C12 135.3(4) . .
C17 B1 C11 C16 -171.5(3) . .
C23 B1 C11 C16 67.2(4) . .
C29 B1 C11 C16 -54.0(4) . .
C16 C11 C12 F5 -178.6(3) . .
B1 C11 C12 F5 -7.2(6) . .
C16 C11 C12 C13 -0.1(5) . .
B1 C11 C12 C13 171.2(4) . .
F5 C12 C13 F4 0.1(5) . .
C11 C12 C13 F4 -178.5(3) . .
F5 C12 C13 C14 179.3(3) . .
C11 C12 C13 C14 0.7(6) . .
F4 C13 C14 F3 1.9(6) . .
C12 C13 C14 F3 -177.3(4) . .
F4 C13 C14 C15 179.5(3) . .
C12 C13 C14 C15 0.3(6) . .
F3 C14 C15 F2 -0.9(6) . .
C13 C14 C15 F2 -178.5(3) . .
F3 C14 C15 C16 175.7(3) . .
C13 C14 C15 C16 -1.9(6) . .
F2 C15 C16 F1 1.2(5) . .
C14 C15 C16 F1 -175.4(3) . .
F2 C15 C16 C11 179.3(3) . .
C14 C15 C16 C11 2.7(6) . .
C12 C11 C16 F1 176.4(3) . .
B1 C11 C16 F1 4.3(5) . .
C12 C11 C16 C15 -1.6(5) . .
B1 C11 C16 C15 -173.7(3) . .
C11 B1 C17 C22 54.3(4) . .
C23 B1 C17 C22 168.9(3) . .
C29 B1 C17 C22 -68.8(4) . .
C11 B1 C17 C18 -126.4(4) . .
C23 B1 C17 C18 -11.8(5) . .
C29 B1 C17 C18 110.5(4) . .
C22 C17 C18 F10 177.2(3) . .
B1 C17 C18 F10 -2.1(5) . .
C22 C17 C18 C19 -3.0(5) . .
B1 C17 C18 C19 177.7(3) . .
F10 C18 C19 C20 -178.3(3) . .
C17 C18 C19 C20 1.9(6) . .
F10 C18 C19 F9 1.8(5) . .
C17 C18 C19 F9 -178.0(3) . .
F9 C19 C20 F8 0.3(6) . .
C18 C19 C20 F8 -179.6(3) . .
F9 C19 C20 C21 179.9(3) . .
C18 C19 C20 C21 0.0(6) . .
F8 C20 C21 F7 0.2(6) . .
C19 C20 C21 F7 -179.3(4) . .
F8 C20 C21 C22 179.2(4) . .
C19 C20 C21 C22 -0.4(6) . .
C18 C17 C22 F6 -178.1(3) . .
B1 C17 C22 F6 1.3(5) . .
C18 C17 C22 C21 2.7(6) . .
B1 C17 C22 C21 -178.0(4) . .
F7 C21 C22 F6 -1.4(6) . .
C20 C21 C22 F6 179.7(3) . .
F7 C21 C22 C17 177.9(4) . .
C20 C21 C22 C17 -1.1(6) . .
C17 B1 C23 C28 131.5(3) . .
C11 B1 C23 C28 -106.8(4) . .
C29 B1 C23 C28 14.6(5) . .
C17 B1 C23 C24 -56.3(4) . .
C11 B1 C23 C24 65.4(4) . .
C29 B1 C23 C24 -173.2(3) . .
C28 C23 C24 F11 178.0(3) . .
B1 C23 C24 F11 4.6(5) . .
C28 C23 C24 C25 -1.7(5) . .
B1 C23 C24 C25 -175.1(3) . .
F11 C24 C25 F12 -0.8(5) . .
C23 C24 C25 F12 178.9(3) . .
F11 C24 C25 C26 -179.1(3) . .
C23 C24 C25 C26 0.6(5) . .
F12 C25 C26 F13 1.5(5) . .
C24 C25 C26 F13 179.8(3) . .
F12 C25 C26 C27 -177.5(3) . .
C24 C25 C26 C27 0.8(5) . .
F13 C26 C27 F14 -0.7(5) . .
C25 C26 C27 F14 178.3(3) . .
F13 C26 C27 C28 180.0(3) . .
C25 C26 C27 C28 -1.0(5) . .
F14 C27 C28 F15 -0.1(5) . .
C26 C27 C28 F15 179.1(3) . .
F14 C27 C28 C23 -179.5(3) . .
C26 C27 C28 C23 -0.2(5) . .
C24 C23 C28 F15 -177.8(3) . .
B1 C23 C28 F15 -5.2(5) . .
C24 C23 C28 C27 1.5(5) . .
B1 C23 C28 C27 174.1(3) . .
C17 B1 C29 C30 109.5(4) . .
C11 B1 C29 C30 -13.8(5) . .
C23 B1 C29 C30 -128.2(4) . .
C17 B1 C29 C34 -67.2(4) . .
C11 B1 C29 C34 169.5(3) . .
C23 B1 C29 C34 55.1(4) . .
C34 C29 C30 F16 176.9(3) . .
B1 C29 C30 F16 0.1(5) . .
C34 C29 C30 C31 -3.7(5) . .
B1 C29 C30 C31 179.5(3) . .
F16 C30 C31 F17 1.7(5) . .
C29 C30 C31 F17 -177.7(3) . .
F16 C30 C31 C32 -179.1(3) . .
C29 C30 C31 C32 1.5(6) . .
F17 C31 C32 F18 1.0(5) . .
C30 C31 C32 F18 -178.2(3) . .
F17 C31 C32 C33 -179.8(3) . .
C30 C31 C32 C33 1.0(5) . .
F18 C32 C33 F19 -0.6(5) . .
C31 C32 C33 F19 -179.7(3) . .
F18 C32 C33 C34 178.3(3) . .
C31 C32 C33 C34 -0.9(5) . .
F19 C33 C34 F20 -0.7(5) . .
C32 C33 C34 F20 -179.5(3) . .
F19 C33 C34 C29 177.1(3) . .
C32 C33 C34 C29 -1.7(5) . .
C30 C29 C34 F20 -178.4(3) . .
B1 C29 C34 F20 -1.3(5) . .
C30 C29 C34 C33 3.8(5) . .
B1 C29 C34 C33 -179.0(3) . .
C37 C35 C36 C37 0.2(8) 2_665 .
Cl1 C35 C36 C37 -174.3(4) . .
C35 C36 C37 C35 -0.2(9) . 2_665
Zr1 O1 Zr1 O1 0.0 2_666 2_666
Zr1 O1 Zr1 C4 -101.88(18) 2_666 .
Zr1 O1 Zr1 C9 85.13(17) 2_666 .
Zr1 O1 Zr1 C3 -135.36(12) 2_666 .
Zr1 O1 Zr1 C5 -72.76(14) 2_666 .
Zr1 O1 Zr1 C6 131.59(12) 2_666 .
Zr1 O1 Zr1 C2 -121.40(13) 2_666 .
Zr1 O1 Zr1 C10 129.80(13) 2_666 .
Zr1 O1 Zr1 C8 76.57(13) 2_666 .
Zr1 O1 Zr1 C7 102.49(12) 2_666 .
Zr1 O1 Zr1 C1 -88.87(12) 2_666 .
C5 C4 Zr1 O1 -34.7(2) . 2_666
C3 C4 Zr1 O1 -149.0(2) . 2_666
C5 C4 Zr1 O1 53.0(3) . .
C3 C4 Zr1 O1 -61.2(3) . .
C5 C4 Zr1 C9 -132.0(2) . .
C3 C4 Zr1 C9 113.8(2) . .
C5 C4 Zr1 C3 114.2(3) . .
C3 C4 Zr1 C5 -114.2(3) . .
C5 C4 Zr1 C6 177.7(2) . .
C3 C4 Zr1 C6 63.5(2) . .
C5 C4 Zr1 C2 77.2(2) . .
C3 C4 Zr1 C2 -37.0(2) . .
C5 C4 Zr1 C10 -164.6(2) . .
C3 C4 Zr1 C10 81.1(2) . .
C5 C4 Zr1 C8 -125.3(2) . .
C3 C4 Zr1 C8 120.5(2) . .
C5 C4 Zr1 C7 -159.9(2) . .
C3 C4 Zr1 C7 85.8(2) . .
C5 C4 Zr1 C1 37.0(2) . .
C3 C4 Zr1 C1 -77.3(2) . .
C10 C9 Zr1 O1 172.4(2) . 2_666
C8 C9 Zr1 O1 58.4(2) . 2_666
C10 C9 Zr1 O1 98.6(2) . .
C8 C9 Zr1 O1 -15.4(3) . .
C10 C9 Zr1 C4 -77.0(2) . .
C8 C9 Zr1 C4 168.9(2) . .
C10 C9 Zr1 C3 -46.8(2) . .
C8 C9 Zr1 C3 -160.8(2) . .
C10 C9 Zr1 C5 -101.6(2) . .
C8 C9 Zr1 C5 144.4(2) . .
C10 C9 Zr1 C6 36.6(2) . .
C8 C9 Zr1 C6 -77.5(2) . .
C10 C9 Zr1 C2 -46.0(3) . .
C8 C9 Zr1 C2 -160.0(2) . .
C8 C9 Zr1 C10 -114.1(3) . .
C10 C9 Zr1 C8 114.1(3) . .
C10 C9 Zr1 C7 77.3(2) . .
C8 C9 Zr1 C7 -36.7(2) . .
C10 C9 Zr1 C1 -90.0(3) . .
C8 C9 Zr1 C1 155.9(2) . .
C2 C3 Zr1 O1 -69.3(3) . 2_666
C4 C3 Zr1 O1 45.6(3) . 2_666
C2 C3 Zr1 O1 26.5(3) . .
C4 C3 Zr1 O1 141.5(2) . .
C2 C3 Zr1 C4 -114.9(3) . .
C2 C3 Zr1 C9 178.9(2) . .
C4 C3 Zr1 C9 -66.2(2) . .
C2 C3 Zr1 C5 -77.6(2) . .
C4 C3 Zr1 C5 37.4(2) . .
C2 C3 Zr1 C6 125.1(2) . .
C4 C3 Zr1 C6 -120.0(2) . .
C4 C3 Zr1 C2 114.9(3) . .
C2 C3 Zr1 C10 154.8(2) . .
C4 C3 Zr1 C10 -90.3(2) . .
C2 C3 Zr1 C8 165.7(2) . .
C4 C3 Zr1 C8 -79.3(3) . .
C2 C3 Zr1 C7 126.7(2) . .
C4 C3 Zr1 C7 -118.4(2) . .
C2 C3 Zr1 C1 -36.9(2) . .
C4 C3 Zr1 C1 78.0(2) . .
C4 C5 Zr1 O1 147.7(2) . 2_666
C1 C5 Zr1 O1 -96.9(2) . 2_666
C4 C5 Zr1 O1 -146.2(2) . .
C1 C5 Zr1 O1 -30.8(3) . .
C1 C5 Zr1 C4 115.4(3) . .
C4 C5 Zr1 C9 49.8(2) . .
C1 C5 Zr1 C9 165.2(2) . .
C4 C5 Zr1 C3 -37.8(2) . .
C1 C5 Zr1 C3 77.6(2) . .
C4 C5 Zr1 C6 -3.3(3) . .
C1 C5 Zr1 C6 112.1(2) . .
C4 C5 Zr1 C2 -78.5(2) . .
C1 C5 Zr1 C2 36.9(2) . .
C4 C5 Zr1 C10 15.8(2) . .
C1 C5 Zr1 C10 131.2(2) . .
C4 C5 Zr1 C8 74.5(3) . .
C1 C5 Zr1 C8 -170.1(2) . .
C4 C5 Zr1 C7 47.3(4) . .
C1 C5 Zr1 C7 162.7(3) . .
C4 C5 Zr1 C1 -115.4(3) . .
C10 C6 Zr1 O1 -104.4(2) . 2_666
C7 C6 Zr1 O1 10.4(3) . 2_666
C10 C6 Zr1 O1 -177.5(2) . .
C7 C6 Zr1 O1 -62.7(2) . .
C10 C6 Zr1 C4 33.4(2) . .
C7 C6 Zr1 C4 148.2(2) . .
C10 C6 Zr1 C9 -36.8(2) . .
C7 C6 Zr1 C9 78.0(2) . .
C10 C6 Zr1 C3 62.6(2) . .
C7 C6 Zr1 C3 177.4(2) . .
C10 C6 Zr1 C5 35.2(3) . .
C7 C6 Zr1 C5 150.0(2) . .
C10 C6 Zr1 C2 90.2(2) . .
C7 C6 Zr1 C2 -155.0(2) . .
C7 C6 Zr1 C10 114.8(3) . .
C10 C6 Zr1 C8 -77.9(2) . .
C7 C6 Zr1 C8 36.9(2) . .
C10 C6 Zr1 C7 -114.8(3) . .
C10 C6 Zr1 C1 85.2(3) . .
C7 C6 Zr1 C1 -160.0(2) . .
C3 C2 Zr1 O1 133.7(2) . 2_666
C1 C2 Zr1 O1 18.5(3) . 2_666
C3 C2 Zr1 O1 -157.2(2) . .
C1 C2 Zr1 O1 87.6(2) . .
C3 C2 Zr1 C4 37.5(2) . .
C1 C2 Zr1 C4 -77.7(2) . .
C3 C2 Zr1 C9 -1.5(3) . .
C1 C2 Zr1 C9 -116.7(2) . .
C1 C2 Zr1 C3 -115.2(3) . .
C3 C2 Zr1 C5 78.0(2) . .
C1 C2 Zr1 C5 -37.2(2) . .
C3 C2 Zr1 C6 -58.8(2) . .
C1 C2 Zr1 C6 -174.0(2) . .
C3 C2 Zr1 C10 -25.1(2) . .
C1 C2 Zr1 C10 -140.3(2) . .
C3 C2 Zr1 C8 -31.8(4) . .
C1 C2 Zr1 C8 -147.0(3) . .
C3 C2 Zr1 C7 -77.9(3) . .
C1 C2 Zr1 C7 166.9(2) . .
C3 C2 Zr1 C1 115.2(3) . .
C6 C10 Zr1 O1 105.8(2) . 2_666
C9 C10 Zr1 O1 -10.0(3) . 2_666
C6 C10 Zr1 O1 3.3(3) . .
C9 C10 Zr1 O1 -112.5(2) . .
C6 C10 Zr1 C4 -146.9(2) . .
C9 C10 Zr1 C4 97.3(2) . .
C6 C10 Zr1 C9 115.8(3) . .
C6 C10 Zr1 C3 -112.9(2) . .
C9 C10 Zr1 C3 131.3(2) . .
C6 C10 Zr1 C5 -155.6(2) . .
C9 C10 Zr1 C5 88.6(2) . .
C9 C10 Zr1 C6 -115.8(3) . .
C6 C10 Zr1 C2 -99.1(2) . .
C9 C10 Zr1 C2 145.1(2) . .
C6 C10 Zr1 C8 77.8(2) . .
C9 C10 Zr1 C8 -38.0(2) . .
C6 C10 Zr1 C7 37.4(2) . .
C9 C10 Zr1 C7 -78.4(2) . .
C6 C10 Zr1 C1 -124.8(2) . .
C9 C10 Zr1 C1 119.4(2) . .
C7 C8 Zr1 O1 123.1(2) . 2_666
C9 C8 Zr1 O1 -121.8(2) . 2_666
C7 C8 Zr1 O1 53.7(2) . .
C9 C8 Zr1 O1 168.9(2) . .
C7 C8 Zr1 C4 -127.3(2) . .
C9 C8 Zr1 C4 -12.2(2) . .
C7 C8 Zr1 C9 -115.1(3) . .
C7 C8 Zr1 C3 -90.8(2) . .
C9 C8 Zr1 C3 24.3(3) . .
C7 C8 Zr1 C5 -162.6(2) . .
C9 C8 Zr1 C5 -47.5(3) . .
C7 C8 Zr1 C6 -37.3(2) . .
C9 C8 Zr1 C6 77.8(2) . .
C7 C8 Zr1 C2 -69.7(4) . .
C9 C8 Zr1 C2 45.5(4) . .
C7 C8 Zr1 C10 -77.7(2) . .
C9 C8 Zr1 C10 37.4(2) . .
C9 C8 Zr1 C7 115.1(3) . .
C7 C8 Zr1 C1 -179.9(4) . .
C9 C8 Zr1 C1 -64.7(5) . .
C8 C7 Zr1 O1 -57.1(2) . 2_666
C6 C7 Zr1 O1 -172.2(2) . 2_666
C8 C7 Zr1 O1 -127.5(2) . .
C6 C7 Zr1 O1 117.5(2) . .
C8 C7 Zr1 C4 72.3(3) . .
C6 C7 Zr1 C4 -42.7(3) . .
C8 C7 Zr1 C9 37.5(2) . .
C6 C7 Zr1 C9 -77.6(2) . .
C8 C7 Zr1 C3 112.0(2) . .
C6 C7 Zr1 C3 -3.0(3) . .
C8 C7 Zr1 C5 40.5(4) . .
C6 C7 Zr1 C5 -74.5(4) . .
C8 C7 Zr1 C6 115.0(3) . .
C8 C7 Zr1 C2 150.3(2) . .
C6 C7 Zr1 C2 35.3(3) . .
C8 C7 Zr1 C10 78.0(2) . .
C6 C7 Zr1 C10 -37.0(2) . .
C6 C7 Zr1 C8 -115.0(3) . .
C8 C7 Zr1 C1 179.8(4) . .
C6 C7 Zr1 C1 64.8(6) . .
C2 C1 Zr1 O1 -164.0(2) . 2_666
C5 C1 Zr1 O1 80.9(2) . 2_666
C2 C1 Zr1 O1 -92.0(2) . .
C5 C1 Zr1 O1 152.9(2) . .
C2 C1 Zr1 C4 78.2(2) . .
C5 C1 Zr1 C4 -36.9(2) . .
C2 C1 Zr1 C9 94.2(3) . .
C5 C1 Zr1 C9 -20.9(3) . .
C2 C1 Zr1 C3 37.1(2) . .
C5 C1 Zr1 C3 -78.0(2) . .
C2 C1 Zr1 C5 115.1(3) . .
C2 C1 Zr1 C6 8.8(3) . .
C5 C1 Zr1 C6 -106.3(3) . .
C5 C1 Zr1 C2 -115.1(3) . .
C2 C1 Zr1 C10 51.3(3) . .
C5 C1 Zr1 C10 -63.8(3) . .
C2 C1 Zr1 C8 139.9(4) . .
C5 C1 Zr1 C8 24.8(5) . .
C2 C1 Zr1 C7 -39.9(6) . .
C5 C1 Zr1 C7 -155.0(5) . .
